data_7013877
loop_
_publ_author_name
'Glenny, Mark W.'
'van de Water, Leon G. A.'
'Driessen, Willem L.'
'Reedijk, Jan'
'Blake, Alexander J.'
'Wilson, Claire'
'Schr\"oder, Martin'

_publ_section_title
;
 Conformational and stereochemical flexibility in cadmium(II) complexes
 of aza-thioether macrocycles.
;
_journal_issue 13
_journal_name_full 'Dalton transactions (Cambridge, England : 2003)'
_journal_page_first 1953
_journal_page_last 1959
_journal_paper_doi 10.1039/b315726a
_journal_year 2004
_chemical_absolute_configuration ad
_chemical_formula_moiety 'C10 H21 Cd N3 O8 S2'
_chemical_formula_sum 'C10 H21 Cd N3 O8 S2'
_chemical_formula_weight 487.82
_chemical_name_systematic
;
?
;
_space_group_IT_number 19
_symmetry_cell_setting orthorhombic
_symmetry_space_group_name_Hall 'P 2ac 2ab'
_symmetry_space_group_name_H-M 'P 21 21 21'
_atom_sites_solution_hydrogens geom
_atom_sites_solution_primary direct
_atom_sites_solution_secondary 'difference Fourier'
_audit_creation_method SHELXL-97
_cell_angle_alpha 90.00
_cell_angle_beta 90.00
_cell_angle_gamma 90.00
_cell_formula_units_Z 4
_cell_length_a 10.2949(7)
_cell_length_b 12.8171(8)
_cell_length_c 12.8662(8)
_cell_measurement_reflns_used 4580
_cell_measurement_temperature 150(2)
_cell_measurement_theta_max 28.435
_cell_measurement_theta_min 2.535
_cell_volume 1697.70(19)
_computing_cell_refinement 'Bruker SAINT'
_computing_data_collection 'Bruker SMART'
_computing_data_reduction 'Bruker SHELXTL'
_computing_molecular_graphics 'Bruker SHELXTL'
_computing_publication_material 'Bruker SHELXTL; PLATON (Spek, 2003)'
_computing_structure_refinement 'SHELXL-97 (Sheldrick, 1997)'
_computing_structure_solution 'SHELXS-97 (Sheldrick, 1990)'
_diffrn_ambient_temperature 150(2)
_diffrn_measured_fraction_theta_full 0.992
_diffrn_measured_fraction_theta_max 0.949
_diffrn_measurement_device_type 'Bruker SMART CCD area detector'
_diffrn_measurement_method omega
_diffrn_radiation_monochromator graphite
_diffrn_radiation_source 'normal-focus sealed tube'
_diffrn_radiation_type MoK\a
_diffrn_radiation_wavelength 0.71073
_diffrn_reflns_av_R_equivalents 0.016
_diffrn_reflns_av_sigmaI/netI 0.014
_diffrn_reflns_limit_h_max 13
_diffrn_reflns_limit_h_min -10
_diffrn_reflns_limit_k_max 16
_diffrn_reflns_limit_k_min -16
_diffrn_reflns_limit_l_max 16
_diffrn_reflns_limit_l_min -17
_diffrn_reflns_number 10625
_diffrn_reflns_theta_full 27.50
_diffrn_reflns_theta_max 28.53
_diffrn_reflns_theta_min 2.24
_diffrn_standards_decay_% 0
_exptl_absorpt_coefficient_mu 1.576
_exptl_absorpt_correction_T_max 0.704
_exptl_absorpt_correction_T_min 0.608
_exptl_absorpt_correction_type multi-scan
_exptl_absorpt_process_details SADABS
_exptl_crystal_colour colourless
_exptl_crystal_density_diffrn 1.909
_exptl_crystal_density_method 'not measured'
_exptl_crystal_description block
_exptl_crystal_F_000 984
_exptl_crystal_size_max 0.37
_exptl_crystal_size_mid 0.37
_exptl_crystal_size_min 0.24
_refine_diff_density_max 0.43
_refine_diff_density_min -0.27
_refine_diff_density_rms 0.05
_refine_ls_abs_structure_details 'Flack H D (1983), Acta Cryst. A39, 876-881'
_refine_ls_abs_structure_Flack -0.005(14)
_refine_ls_extinction_method none
_refine_ls_goodness_of_fit_ref 1.052
_refine_ls_hydrogen_treatment 'riding on parent atom'
_refine_ls_matrix_type full
_refine_ls_number_parameters 217
_refine_ls_number_reflns 3959
_refine_ls_number_restraints 0
_refine_ls_restrained_S_all 1.052
_refine_ls_R_factor_all 0.0156
_refine_ls_R_factor_gt 0.0153
_refine_ls_shift/su_max 0.003
_refine_ls_shift/su_mean 0.000
_refine_ls_structure_factor_coef Fsqd
_refine_ls_weighting_details 'calc w=1/[\s^2^(Fo^2^)+(0.025P)^2^+0.222P] where P=(Fo^2^+2Fc^2^)/3'
_refine_ls_weighting_scheme calc
_refine_ls_wR_factor_gt 0.0395
_refine_ls_wR_factor_ref 0.0397
_reflns_number_gt 3903
_reflns_number_total 3959
_reflns_threshold_expression >2sigma(I)
_cod_data_source_file b315726a.txt
_cod_data_source_block CDSONO_complex_3
_cod_depositor_comments
;
The following automatic conversions were performed:
'_symmetry_cell_setting' value 'Orthorhombic' changed to 'orthorhombic'
according to '/home/saulius/struct/CIF-dictionaries/cif_core.dic'
dictionary named 'cif_core.dic' version 2.4.1 from
2010-06-29.

'_exptl_absorpt_correction_type' value 'Multi-scan' changed
to 'multi-scan' according to
'/home/saulius/struct/CIF-dictionaries/cif_core.dic' dictionary named
'cif_core.dic' version 2.4.1 from 2010-06-29.

Automatic conversion script
Id: cif_fix_enum 1527 2010-12-29 10:47:43Z saulius 

The following automatic conversions were performed:

'_atom_sites_solution_hydrogens' value 'geometrically placed' was
changed to 'geom'.

Automatic conversion script
Id: cif_fix_values 6452 2018-10-05 10:23:21Z andrius 
;
_cod_original_cell_volume 1697.7(2)
_cod_database_code 7013877

loop_
_symmetry_equiv_pos_as_xyz
'x, y, z'
'-x+1/2, -y, z+1/2'
'-x, y+1/2, -z+1/2'
'x+1/2, -y+1/2, -z'

loop_
_atom_site_label
_atom_site_type_symbol
_atom_site_fract_x
_atom_site_fract_y
_atom_site_fract_z
_atom_site_U_iso_or_equiv
_atom_site_adp_type
_atom_site_occupancy
_atom_site_symmetry_multiplicity
_atom_site_calc_flag
_atom_site_refinement_flags
_atom_site_disorder_assembly
_atom_site_disorder_group
Cd Cd 0.149128(11) -0.005659(9) 0.444487(9) 0.01856(4) Uani 1 1 d . . .
N1 N 0.09159(15) 0.10634(12) 0.57842(12) 0.0217(3) Uani 1 1 d . . .
H1 H 0.1630 0.1103 0.6226 0.026 Uiso 1 1 calc R . .
C1 C 0.06696(18) 0.21349(14) 0.54079(15) 0.0231(4) Uani 1 1 d . . .
H1A H 0.0415 0.2584 0.6000 0.028 Uiso 1 1 calc R . .
H1B H -0.0058 0.2126 0.4905 0.028 Uiso 1 1 calc R . .
C2 C 0.18675(18) 0.25837(14) 0.48910(16) 0.0226(4) Uani 1 1 d . . .
H2A H 0.2583 0.2594 0.5405 0.027 Uiso 1 1 calc R . .
H2B H 0.1684 0.3315 0.4692 0.027 Uiso 1 1 calc R . .
S1 S 0.24154(4) 0.18810(3) 0.37429(4) 0.02152(9) Uani 1 1 d . . .
C3 C 0.11947(19) 0.22843(14) 0.27983(15) 0.0254(4) Uani 1 1 d . . .
H3A H 0.0572 0.2764 0.3137 0.030 Uiso 1 1 calc R . .
H3B H 0.1624 0.2669 0.2226 0.030 Uiso 1 1 calc R . .
C4 C 0.0464(2) 0.13664(14) 0.23537(14) 0.0245(4) Uani 1 1 d . . .
H4A H -0.0186 0.1609 0.1841 0.029 Uiso 1 1 calc R . .
H4B H 0.1073 0.0886 0.1999 0.029 Uiso 1 1 calc R . .
O1 O -0.01703(13) 0.08384(10) 0.31992(10) 0.0234(3) Uani 1 1 d . . .
C5 C -0.11583(17) 0.01531(15) 0.28321(15) 0.0254(4) Uani 1 1 d . . .
H5A H -0.0776 -0.0392 0.2381 0.031 Uiso 1 1 calc R . .
H5B H -0.1810 0.0546 0.2423 0.031 Uiso 1 1 calc R . .
C6 C -0.17848(17) -0.03342(15) 0.37649(17) 0.0262(4) Uani 1 1 d . . .
H6A H -0.2159 0.0212 0.4219 0.031 Uiso 1 1 calc R . .
H6B H -0.2492 -0.0809 0.3546 0.031 Uiso 1 1 calc R . .
O2 O -0.08044(12) -0.09039(10) 0.43130(10) 0.0244(3) Uani 1 1 d . . .
C7 C -0.13511(19) -0.15388(15) 0.51180(16) 0.0285(4) Uani 1 1 d . . .
H7A H -0.1965 -0.2047 0.4810 0.034 Uiso 1 1 calc R . .
H7B H -0.1839 -0.1094 0.5611 0.034 Uiso 1 1 calc R . .
C8 C -0.0294(2) -0.21131(15) 0.56904(16) 0.0279(4) Uani 1 1 d . . .
H8A H 0.0072 -0.2650 0.5221 0.034 Uiso 1 1 calc R . .
H8B H -0.0689 -0.2481 0.6289 0.034 Uiso 1 1 calc R . .
S2 S 0.10266(5) -0.13087(4) 0.61664(4) 0.02420(10) Uani 1 1 d . . .
C9 C 0.0203(2) -0.03492(15) 0.69732(15) 0.0282(4) Uani 1 1 d . . .
H9A H -0.0594 -0.0670 0.7261 0.034 Uiso 1 1 calc R . .
H9B H 0.0775 -0.0169 0.7565 0.034 Uiso 1 1 calc R . .
C10 C -0.01712(19) 0.06542(15) 0.64098(15) 0.0261(4) Uani 1 1 d . . .
H10A H -0.0923 0.0516 0.5950 0.031 Uiso 1 1 calc R . .
H10B H -0.0436 0.1186 0.6926 0.031 Uiso 1 1 calc R . .
N2 N 0.20647(15) -0.16934(12) 0.29824(12) 0.0220(3) Uani 1 1 d . . .
O3 O 0.20331(16) -0.07241(11) 0.27747(11) 0.0320(3) Uani 1 1 d . . .
O4 O 0.16823(14) -0.19830(11) 0.38556(11) 0.0300(3) Uani 1 1 d . . .
O5 O 0.24802(15) -0.23229(11) 0.23312(11) 0.0316(3) Uani 1 1 d . . .
N3 N 0.44551(14) 0.00884(13) 0.50889(11) 0.0227(3) Uani 1 1 d . . .
O6 O 0.36680(13) -0.05266(10) 0.46290(12) 0.0316(3) Uani 1 1 d . . .
O7 O 0.56295(13) -0.01341(13) 0.50943(13) 0.0391(4) Uani 1 1 d . . .
O8 O 0.40367(14) 0.08795(10) 0.55260(12) 0.0302(3) Uani 1 1 d . . .

loop_
_atom_site_aniso_label
_atom_site_aniso_U_11
_atom_site_aniso_U_22
_atom_site_aniso_U_33
_atom_site_aniso_U_23
_atom_site_aniso_U_13
_atom_site_aniso_U_12
Cd 0.01855(6) 0.01720(6) 0.01992(6) -0.00018(5) 0.00142(4) 0.00054(5)
N1 0.0186(7) 0.0233(8) 0.0233(8) -0.0007(6) -0.0004(6) -0.0005(6)
C1 0.0207(9) 0.0214(8) 0.0272(10) -0.0028(7) 0.0016(8) 0.0031(6)
C2 0.0230(9) 0.0179(8) 0.0270(9) -0.0039(7) -0.0002(8) -0.0004(7)
S1 0.0199(2) 0.0200(2) 0.0246(2) -0.00047(17) 0.00051(19) -0.00085(17)
C3 0.0283(10) 0.0218(9) 0.0261(9) 0.0057(7) -0.0024(8) 0.0015(7)
C4 0.0290(10) 0.0225(9) 0.0221(9) 0.0037(7) -0.0031(8) 0.0030(7)
O1 0.0229(7) 0.0239(6) 0.0235(7) 0.0013(5) -0.0039(5) -0.0029(5)
C5 0.0216(8) 0.0228(9) 0.0319(9) -0.0022(8) -0.0095(7) 0.0017(7)
C6 0.0163(8) 0.0279(9) 0.0344(10) -0.0041(8) -0.0029(8) 0.0000(7)
O2 0.0188(6) 0.0279(7) 0.0266(7) 0.0045(5) 0.0013(5) -0.0037(5)
C7 0.0267(10) 0.0301(10) 0.0288(9) 0.0013(8) 0.0032(8) -0.0125(8)
C8 0.0335(11) 0.0230(9) 0.0273(10) 0.0022(8) 0.0030(8) -0.0093(8)
S2 0.0237(2) 0.0240(2) 0.0249(2) 0.00291(18) 0.00111(19) -0.00072(17)
C9 0.0311(10) 0.0321(10) 0.0213(9) -0.0004(7) 0.0056(8) -0.0037(8)
C10 0.0243(10) 0.0271(10) 0.0268(10) -0.0033(8) 0.0069(8) -0.0001(7)
N2 0.0192(7) 0.0247(8) 0.0220(8) -0.0027(6) -0.0034(6) 0.0005(6)
O3 0.0446(9) 0.0214(7) 0.0299(7) -0.0003(6) -0.0083(7) 0.0045(6)
O4 0.0274(7) 0.0397(8) 0.0227(7) -0.0013(6) 0.0038(6) -0.0042(6)
O5 0.0413(8) 0.0260(7) 0.0274(7) -0.0047(6) 0.0070(7) 0.0033(6)
N3 0.0197(7) 0.0228(7) 0.0256(7) 0.0036(7) 0.0022(6) -0.0023(7)
O6 0.0222(7) 0.0242(7) 0.0483(9) -0.0063(6) -0.0048(7) 0.0006(5)
O7 0.0158(6) 0.0419(9) 0.0597(10) -0.0044(8) 0.0019(6) 0.0022(6)
O8 0.0298(7) 0.0267(7) 0.0341(7) -0.0056(7) -0.0001(6) 0.0029(6)

loop_
_atom_type_symbol
_atom_type_description
_atom_type_scat_dispersion_real
_atom_type_scat_dispersion_imag
_atom_type_scat_source
C C 0.0033 0.0016 'International Tables Vol C Tables 4.2.6.8 and 6.1.1.4'
H H 0.0000 0.0000 'International Tables Vol C Tables 4.2.6.8 and 6.1.1.4'
N N 0.0061 0.0033 'International Tables Vol C Tables 4.2.6.8 and 6.1.1.4'
O O 0.0106 0.0060 'International Tables Vol C Tables 4.2.6.8 and 6.1.1.4'
S S 0.1246 0.1234 'International Tables Vol C Tables 4.2.6.8 and 6.1.1.4'
Cd Cd -0.8075 1.2024 'International Tables Vol C Tables 4.2.6.8 and 6.1.1.4'

loop_
_geom_angle_atom_site_label_1
_geom_angle_atom_site_label_2
_geom_angle_atom_site_label_3
_geom_angle
_geom_angle_site_symmetry_1
_geom_angle_site_symmetry_3
_geom_angle_publ_flag
N1 Cd O6 109.25(5) . . ?
N1 Cd O3 162.42(5) . . ?
O6 Cd O3 76.92(5) . . ?
N1 Cd O4 145.76(5) . . ?
O6 Cd O4 73.18(5) . . ?
O3 Cd O4 51.33(4) . . ?
N1 Cd O2 94.28(5) . . ?
O6 Cd O2 140.37(4) . . ?
O3 Cd O2 90.23(5) . . ?
O4 Cd O2 69.67(4) . . ?
N1 Cd O1 90.96(5) . . ?
O6 Cd O1 143.67(5) . . ?
O3 Cd O1 75.94(4) . . ?
O4 Cd O1 106.80(4) . . ?
O2 Cd O1 63.18(4) . . ?
N1 Cd S2 73.81(4) . . ?
O6 Cd S2 86.29(4) . . ?
O3 Cd S2 123.57(3) . . ?
O4 Cd S2 72.28(3) . . ?
O2 Cd S2 69.81(3) . . ?
O1 Cd S2 129.12(3) . . ?
N1 Cd S1 77.18(4) . . ?
O6 Cd S1 86.31(4) . . ?
O3 Cd S1 87.02(4) . . ?
O4 Cd S1 136.30(3) . . ?
O2 Cd S1 130.89(3) . . ?
O1 Cd S1 68.65(3) . . ?
S2 Cd S1 145.681(15) . . ?
C10 N1 C1 112.27(14) . . ?
C10 N1 Cd 112.28(11) . . ?
C1 N1 Cd 112.05(11) . . ?
N1 C1 C2 110.92(15) . . ?
C1 C2 S1 114.89(13) . . ?
C2 S1 C3 100.79(9) . . ?
C2 S1 Cd 94.10(6) . . ?
C3 S1 Cd 103.39(6) . . ?
C4 C3 S1 112.03(13) . . ?
O1 C4 C3 107.86(15) . . ?
C5 O1 C4 111.33(14) . . ?
C5 O1 Cd 113.62(10) . . ?
C4 O1 Cd 111.93(10) . . ?
O1 C5 C6 107.38(15) . . ?
O2 C6 C5 107.68(14) . . ?
C6 O2 C7 111.65(14) . . ?
C6 O2 Cd 117.31(10) . . ?
C7 O2 Cd 123.09(11) . . ?
O2 C7 C8 110.33(15) . . ?
C7 C8 S2 115.41(13) . . ?
C8 S2 C9 103.15(10) . . ?
C8 S2 Cd 100.86(7) . . ?
C9 S2 Cd 98.32(6) . . ?
C10 C9 S2 114.61(14) . . ?
N1 C10 C9 111.56(16) . . ?
O5 N2 O4 121.62(16) . . ?
O5 N2 O3 120.20(16) . . ?
O4 N2 O3 118.18(16) . . ?
N2 O3 Cd 99.65(11) . . ?
N2 O4 Cd 90.23(11) . . ?
O8 N3 O7 121.64(16) . . ?
O8 N3 O6 119.74(14) . . ?
O7 N3 O6 118.62(16) . . ?
N3 O6 Cd 119.85(11) . . ?

loop_
_geom_bond_atom_site_label_1
_geom_bond_atom_site_label_2
_geom_bond_distance
_geom_bond_site_symmetry_2
_geom_bond_publ_flag
Cd N1 2.3197(15) . ?
Cd O6 2.3325(13) . ?
Cd O3 2.3792(15) . ?
Cd O4 2.5904(15) . ?
Cd O2 2.6065(12) . ?
Cd O1 2.6097(13) . ?
Cd S2 2.7768(5) . ?
Cd S1 2.8086(5) . ?
N1 C10 1.475(2) . ?
N1 C1 1.478(2) . ?
C1 C2 1.515(3) . ?
C2 S1 1.820(2) . ?
S1 C3 1.823(2) . ?
C3 C4 1.509(3) . ?
C4 O1 1.438(2) . ?
O1 C5 1.424(2) . ?
C5 C6 1.499(3) . ?
C6 O2 1.432(2) . ?
O2 C7 1.432(2) . ?
C7 C8 1.506(3) . ?
C8 S2 1.8131(19) . ?
S2 C9 1.819(2) . ?
C9 C10 1.526(3) . ?
N2 O5 1.239(2) . ?
N2 O4 1.247(2) . ?
N2 O3 1.271(2) . ?
N3 O8 1.237(2) . ?
N3 O7 1.242(2) . ?
N3 O6 1.276(2) . ?

loop_
_geom_torsion_atom_site_label_1
_geom_torsion_atom_site_label_2
_geom_torsion_atom_site_label_3
_geom_torsion_atom_site_label_4
_geom_torsion
_geom_torsion_site_symmetry_1
_geom_torsion_site_symmetry_2
_geom_torsion_site_symmetry_3
_geom_torsion_site_symmetry_4
_geom_torsion_publ_flag
O6 Cd N1 C10 -121.52(12) . . . . ?
O3 Cd N1 C10 130.51(18) . . . . ?
O4 Cd N1 C10 -33.34(17) . . . . ?
O2 Cd N1 C10 26.06(13) . . . . ?
O1 Cd N1 C10 89.24(12) . . . . ?
S2 Cd N1 C10 -41.48(12) . . . . ?
S1 Cd N1 C10 157.07(13) . . . . ?
O6 Cd N1 C1 111.05(12) . . . . ?
O3 Cd N1 C1 3.1(2) . . . . ?
O4 Cd N1 C1 -160.77(10) . . . . ?
O2 Cd N1 C1 -101.37(12) . . . . ?
O1 Cd N1 C1 -38.19(12) . . . . ?
S2 Cd N1 C1 -168.91(12) . . . . ?
S1 Cd N1 C1 29.64(11) . . . . ?
C10 N1 C1 C2 172.58(16) . . . . ?
Cd N1 C1 C2 -59.98(17) . . . . ?
N1 C1 C2 S1 62.04(19) . . . . ?
C1 C2 S1 C3 74.40(16) . . . . ?
C1 C2 S1 Cd -30.08(14) . . . . ?
N1 Cd S1 C2 0.25(7) . . . . ?
O6 Cd S1 C2 -110.45(7) . . . . ?
O3 Cd S1 C2 172.48(7) . . . . ?
O4 Cd S1 C2 -171.29(8) . . . . ?
O2 Cd S1 C2 84.76(8) . . . . ?
O1 Cd S1 C2 96.42(7) . . . . ?
S2 Cd S1 C2 -32.55(7) . . . . ?
N1 Cd S1 C3 -101.87(8) . . . . ?
O6 Cd S1 C3 147.43(8) . . . . ?
O3 Cd S1 C3 70.36(8) . . . . ?
O4 Cd S1 C3 86.59(8) . . . . ?
O2 Cd S1 C3 -17.36(8) . . . . ?
O1 Cd S1 C3 -5.70(7) . . . . ?
S2 Cd S1 C3 -134.68(7) . . . . ?
C2 S1 C3 C4 -121.00(15) . . . . ?
Cd S1 C3 C4 -24.09(15) . . . . ?
S1 C3 C4 O1 60.12(18) . . . . ?
C3 C4 O1 C5 163.65(15) . . . . ?
C3 C4 O1 Cd -67.97(15) . . . . ?
N1 Cd O1 C5 -118.62(12) . . . . ?
O6 Cd O1 C5 115.97(12) . . . . ?
O3 Cd O1 C5 73.23(12) . . . . ?
O4 Cd O1 C5 31.69(12) . . . . ?
O2 Cd O1 C5 -24.31(11) . . . . ?
S2 Cd O1 C5 -48.85(12) . . . . ?
S1 Cd O1 C5 165.55(12) . . . . ?
N1 Cd O1 C4 114.21(11) . . . . ?
O6 Cd O1 C4 -11.20(14) . . . . ?
O3 Cd O1 C4 -53.94(11) . . . . ?
O4 Cd O1 C4 -95.48(11) . . . . ?
O2 Cd O1 C4 -151.48(12) . . . . ?
S2 Cd O1 C4 -176.02(9) . . . . ?
S1 Cd O1 C4 38.38(10) . . . . ?
C4 O1 C5 C6 -178.41(15) . . . . ?
Cd O1 C5 C6 54.12(15) . . . . ?
O1 C5 C6 O2 -60.84(18) . . . . ?
C5 C6 O2 C7 -170.25(15) . . . . ?
C5 C6 O2 Cd 39.74(17) . . . . ?
N1 Cd O2 C6 79.33(13) . . . . ?
O6 Cd O2 C6 -153.17(12) . . . . ?
O3 Cd O2 C6 -83.66(12) . . . . ?
O4 Cd O2 C6 -131.76(13) . . . . ?
O1 Cd O2 C6 -9.58(12) . . . . ?
S2 Cd O2 C6 150.34(13) . . . . ?
S1 Cd O2 C6 2.60(14) . . . . ?
N1 Cd O2 C7 -66.99(14) . . . . ?
O6 Cd O2 C7 60.51(16) . . . . ?
O3 Cd O2 C7 130.01(13) . . . . ?
O4 Cd O2 C7 81.92(13) . . . . ?
O1 Cd O2 C7 -155.90(14) . . . . ?
S2 Cd O2 C7 4.02(13) . . . . ?
S1 Cd O2 C7 -143.73(12) . . . . ?
C6 O2 C7 C8 -179.06(15) . . . . ?
Cd O2 C7 C8 -31.1(2) . . . . ?
O2 C7 C8 S2 51.9(2) . . . . ?
C7 C8 S2 C9 56.46(16) . . . . ?
C7 C8 S2 Cd -44.85(15) . . . . ?
N1 Cd S2 C8 119.46(8) . . . . ?
O6 Cd S2 C8 -129.26(8) . . . . ?
O3 Cd S2 C8 -57.64(8) . . . . ?
O4 Cd S2 C8 -55.74(8) . . . . ?
O2 Cd S2 C8 18.53(7) . . . . ?
O1 Cd S2 C8 41.80(8) . . . . ?
S1 Cd S2 C8 152.84(7) . . . . ?
N1 Cd S2 C9 14.26(8) . . . . ?
O6 Cd S2 C9 125.54(8) . . . . ?
O3 Cd S2 C9 -162.84(8) . . . . ?
O4 Cd S2 C9 -160.94(8) . . . . ?
O2 Cd S2 C9 -86.67(8) . . . . ?
O1 Cd S2 C9 -63.41(8) . . . . ?
S1 Cd S2 C9 47.63(8) . . . . ?
C8 S2 C9 C10 -92.25(16) . . . . ?
Cd S2 C9 C10 11.03(15) . . . . ?
C1 N1 C10 C9 -168.33(16) . . . . ?
Cd N1 C10 C9 64.35(18) . . . . ?
S2 C9 C10 N1 -46.9(2) . . . . ?
O5 N2 O3 Cd -170.89(14) . . . . ?
O4 N2 O3 Cd 8.33(18) . . . . ?
N1 Cd O3 N2 -172.95(15) . . . . ?
O6 Cd O3 N2 74.27(11) . . . . ?
O4 Cd O3 N2 -4.52(10) . . . . ?
O2 Cd O3 N2 -67.89(11) . . . . ?
O1 Cd O3 N2 -130.11(12) . . . . ?
S2 Cd O3 N2 -2.20(13) . . . . ?
S1 Cd O3 N2 161.16(11) . . . . ?
O5 N2 O4 Cd 171.67(16) . . . . ?
O3 N2 O4 Cd -7.54(16) . . . . ?
N1 Cd O4 N2 178.36(10) . . . . ?
O6 Cd O4 N2 -81.96(10) . . . . ?
O3 Cd O4 N2 4.54(10) . . . . ?
O2 Cd O4 N2 112.12(11) . . . . ?
O1 Cd O4 N2 60.02(11) . . . . ?
S2 Cd O4 N2 -173.43(11) . . . . ?
S1 Cd O4 N2 -16.41(12) . . . . ?
O8 N3 O6 Cd 7.3(2) . . . . ?
O7 N3 O6 Cd -173.53(13) . . . . ?
N1 Cd O6 N3 -27.13(14) . . . . ?
O3 Cd O6 N3 135.71(14) . . . . ?
O4 Cd O6 N3 -171.15(14) . . . . ?
O2 Cd O6 N3 -150.20(11) . . . . ?
O1 Cd O6 N3 93.19(15) . . . . ?
S2 Cd O6 N3 -98.55(13) . . . . ?
S1 Cd O6 N3 47.92(13) . . . . ?
